data_7063199
loop_
_publ_author_name
'Baskar, Shyamvarnan'
'Kole, Goutam Kumar'

_publ_section_title
;
 3-Pyridylvinyl benzoxazole-derived multifunctional organic
 materials---from solid-state photoreactivity to photophysical and
 electrochemical properties
;
_journal_issue 22
_journal_name_full 'New Journal of Chemistry'
_journal_page_first 10213
_journal_page_last 10225
_journal_paper_doi 10.1039/D4NJ00190G
_journal_volume 48
_journal_year 2024
_chemical_formula_sum 'C15 H13 I N2 O3'
_chemical_formula_weight 396.17
_space_group_crystal_system monoclinic
_space_group_IT_number 14
_space_group_name_Hall '-P 2yn'
_space_group_name_H-M_alt 'P 1 21/n 1'
_atom_sites_solution_hydrogens geom
_atom_sites_solution_primary difmap
_audit_creation_method SHELXL-2018/3
_audit_update_record
;
2023-11-10 deposited with the CCDC.	2024-05-01 downloaded from the CCDC.
;
_cell_angle_alpha 90
_cell_angle_beta 92.582(14)
_cell_angle_gamma 90
_cell_formula_units_Z 4
_cell_length_a 7.203(3)
_cell_length_b 16.679(7)
_cell_length_c 13.419(6)
_cell_measurement_reflns_used 8152
_cell_measurement_temperature 296(2)
_cell_measurement_theta_max 25.26
_cell_measurement_theta_min 2.44
_cell_volume 1610.5(12)
_computing_structure_refinement 'SHELXL-2018/3 (Sheldrick, 2018)'
_computing_structure_solution 'SHELXT 2018/2 (Sheldrick, 2018)'
_diffrn_ambient_temperature 296(2)
_diffrn_measured_fraction_theta_full 0.992
_diffrn_measured_fraction_theta_max 0.992
_diffrn_measurement_device_type 'Bruker APEX-II CCD'
_diffrn_measurement_method '\f and \w scans'
_diffrn_radiation_type MoK\a
_diffrn_radiation_wavelength 0.71073
_diffrn_reflns_av_R_equivalents 0.0789
_diffrn_reflns_av_unetI/netI 0.0549
_diffrn_reflns_Laue_measured_fraction_full 0.992
_diffrn_reflns_Laue_measured_fraction_max 0.992
_diffrn_reflns_limit_h_max 8
_diffrn_reflns_limit_h_min -8
_diffrn_reflns_limit_k_max 19
_diffrn_reflns_limit_k_min -19
_diffrn_reflns_limit_l_max 15
_diffrn_reflns_limit_l_min -15
_diffrn_reflns_number 20041
_diffrn_reflns_point_group_measured_fraction_full 0.992
_diffrn_reflns_point_group_measured_fraction_max 0.992
_diffrn_reflns_theta_full 25.114
_diffrn_reflns_theta_max 25.114
_diffrn_reflns_theta_min 1.949
_exptl_absorpt_coefficient_mu 1.999
_exptl_absorpt_correction_T_max 0.7452
_exptl_absorpt_correction_T_min 0.5570
_exptl_absorpt_correction_type multi-scan
_exptl_absorpt_process_details 'SadAbs 2016/2 (Bruker AXS)'
_exptl_crystal_colour colourless
_exptl_crystal_density_diffrn 1.634
_exptl_crystal_description block
_exptl_crystal_F_000 776
_exptl_crystal_size_max 0.260
_exptl_crystal_size_mid 0.150
_exptl_crystal_size_min 0.130
_refine_diff_density_max 2.080
_refine_diff_density_min -1.577
_refine_diff_density_rms 0.118
_refine_ls_extinction_method none
_refine_ls_goodness_of_fit_ref 1.089
_refine_ls_hydrogen_treatment constr
_refine_ls_matrix_type full
_refine_ls_number_parameters 355
_refine_ls_number_reflns 2850
_refine_ls_number_restraints 538
_refine_ls_restrained_S_all 0.993
_refine_ls_R_factor_all 0.1226
_refine_ls_R_factor_gt 0.0957
_refine_ls_shift/su_max 0.042
_refine_ls_shift/su_mean 0.001
_refine_ls_structure_factor_coef Fsqd
_refine_ls_weighting_details 'w=1/[\s^2^(Fo^2^)+(0.0614P)^2^+13.2726P] where P=(Fo^2^+2Fc^2^)/3'
_refine_ls_weighting_scheme calc
_refine_ls_wR_factor_gt 0.2216
_refine_ls_wR_factor_ref 0.2344
_reflns_Friedel_coverage 0.000
_reflns_number_gt 2071
_reflns_number_total 2850
_reflns_threshold_expression 'I > 2\s(I)'
_cod_data_source_file d4nj00190g2.cif
_cod_data_source_block SV30-A1
_cod_depositor_comments 'Adding full bibliography for 7063198--7063201.cif.'
_cod_original_cell_volume 1610.6(12)
_cod_original_sg_symbol_H-M 'P 21/n'
_cod_database_code 7063199
_shelx_shelxl_version_number 2018/3
_shelx_space_group_comment
;
The symmetry employed for this shelxl refinement is uniquely defined
by the following loop, which should always be used as a source of
symmetry information in preference to the above space-group names.
They are only intended as comments.
;
_shelx_estimated_absorpt_t_min 0.625
_shelx_estimated_absorpt_t_max 0.781

loop_
_space_group_symop_operation_xyz
'x, y, z'
'-x+1/2, y+1/2, -z+1/2'
'-x, -y, -z'
'x-1/2, -y-1/2, z-1/2'

loop_
_atom_site_label
_atom_site_type_symbol
_atom_site_fract_x
_atom_site_fract_y
_atom_site_fract_z
_atom_site_U_iso_or_equiv
_atom_site_adp_type
_atom_site_occupancy
_atom_site_site_symmetry_order
_atom_site_calc_flag
_atom_site_refinement_flags_posn
_atom_site_refinement_flags_adp
_atom_site_refinement_flags_occupancy
_atom_site_disorder_assembly
_atom_site_disorder_group
I1 I 0.59057(18) 0.81917(6) 0.56774(7) 0.1223(6) Uani 1 1 d . . . . .
O2 O 0.405(2) 0.6949(9) 0.3948(13) 0.193(6) Uani 1 1 d . . . . .
3 O 0.497(2) 0.6647(9) 0.2018(14) 0.200(7) Uani 1 1 d . . . . .
N1 N 0.4236(10) 0.3142(14) 0.122(3) 0.063(4) Uani 0.254(10) 1 d D U P A 1
C1 C 0.456(8) 0.2245(17) 0.123(6) 0.090(8) Uani 0.254(10) 1 d D U P A 1
H1A H 0.469074 0.206122 0.190337 0.135 Uiso 0.254(10) 1 calc R U P A 1
H1B H 0.567133 0.212478 0.088690 0.135 Uiso 0.254(10) 1 calc R U P A 1
H1C H 0.352139 0.198067 0.089453 0.135 Uiso 0.254(10) 1 calc R U P A 1
C2 C 0.4090(8) 0.3332(11) 0.219(3) 0.060(2) Uani 0.254(10) 1 d D U P A 1
H2 H 0.429662 0.294875 0.268178 0.072 Uiso 0.254(10) 1 calc R U P A 1
C3 C 0.3627(10) 0.4106(11) 0.242(2) 0.0605(17) Uani 0.254(10) 1 d D U P A 1
C4 C 0.3325(18) 0.4665(19) 0.168(2) 0.0627(19) Uani 0.254(10) 1 d D U P A 1
H4 H 0.301223 0.518883 0.184080 0.075 Uiso 0.254(10) 1 calc R U P A 1
C5 C 0.349(2) 0.4447(19) 0.070(2) 0.064(2) Uani 0.254(10) 1 d D U P A 1
H5 H 0.328578 0.482399 0.019672 0.077 Uiso 0.254(10) 1 calc R U P A 1
C6 C 0.3951(18) 0.3673(18) 0.047(3) 0.064(2) Uani 0.254(10) 1 d D U P A 1
H6 H 0.406591 0.351889 -0.019356 0.077 Uiso 0.254(10) 1 calc R U P A 1
C7 C 0.330(5) 0.4309(19) 0.347(2) 0.0591(19) Uani 0.254(10) 1 d D U P A 1
H7 H 0.338995 0.390047 0.394030 0.071 Uiso 0.254(10) 1 calc R U P A 1
C8 C 0.289(5) 0.5022(19) 0.3773(19) 0.0581(19) Uani 0.254(10) 1 d D U P A 1
H8 H 0.281985 0.544574 0.332295 0.070 Uiso 0.254(10) 1 calc R U P A 1
C9 C 0.253(7) 0.516(2) 0.483(2) 0.058(2) Uani 0.254(10) 1 d D U P A 1
C10 C 0.201(10) 0.507(2) 0.639(3) 0.0595(19) Uani 0.254(10) 1 d D U P A 1
C11 C 0.181(7) 0.470(2) 0.730(2) 0.060(2) Uani 0.254(10) 1 d D U P A 1
H11 H 0.193698 0.415486 0.741424 0.072 Uiso 0.254(10) 1 calc R U P A 1
C12 C 0.139(6) 0.5260(19) 0.801(3) 0.061(2) Uani 0.254(10) 1 d D U P A 1
H12 H 0.126576 0.508186 0.866431 0.073 Uiso 0.254(10) 1 calc R U P A 1
C13 C 0.115(7) 0.607(2) 0.782(3) 0.061(2) Uani 0.254(10) 1 d D U P A 1
H13 H 0.090699 0.641606 0.833773 0.073 Uiso 0.254(10) 1 calc R U P A 1
C14 C 0.128(6) 0.636(2) 0.686(2) 0.061(2) Uani 0.254(10) 1 d D U P A 1
H14 H 0.097546 0.689262 0.672353 0.073 Uiso 0.254(10) 1 calc R U P A 1
C15 C 0.184(9) 0.586(2) 0.611(3) 0.0598(19) Uani 0.254(10) 1 d D U P A 1
N2 N 0.251(6) 0.4641(19) 0.553(3) 0.052(4) Uani 0.254(10) 1 d D U P A 1
O1 O 0.209(6) 0.591(2) 0.510(2) 0.069(10) Uani 0.254(10) 1 d D . P A 1
N1A N 0.4641(8) 0.3096(6) 0.1410(8) 0.063(3) Uani 0.746(10) 1 d D U P A 2
C1A C 0.554(3) 0.2275(8) 0.1397(18) 0.090(6) Uani 0.746(10) 1 d D U P A 2
H1AA H 0.579118 0.213309 0.072348 0.134 Uiso 0.746(10) 1 calc R U P A 2
H1AB H 0.471264 0.188727 0.166533 0.134 Uiso 0.746(10) 1 calc R U P A 2
H1AC H 0.667986 0.228574 0.179456 0.134 Uiso 0.746(10) 1 calc R U P A 2
C2A C 0.4271(7) 0.3485(5) 0.2260(11) 0.0606(19) Uani 0.746(10) 1 d D U P A 2
H2A H 0.450270 0.322477 0.286501 0.073 Uiso 0.746(10) 1 calc R U P A 2
C3A C 0.3567(8) 0.4251(5) 0.2269(7) 0.0602(16) Uani 0.746(10) 1 d D U P A 2
C4A C 0.3258(11) 0.4600(7) 0.1348(7) 0.0629(18) Uani 0.746(10) 1 d D U P A 2
H4A H 0.278165 0.511827 0.131281 0.076 Uiso 0.746(10) 1 calc R U P A 2
C5A C 0.3630(12) 0.4208(6) 0.0479(9) 0.0645(19) Uani 0.746(10) 1 d D U P A 2
H5A H 0.340453 0.446142 -0.013176 0.077 Uiso 0.746(10) 1 calc R U P A 2
C6A C 0.4333(12) 0.3443(7) 0.0511(10) 0.064(2) Uani 0.746(10) 1 d D U P A 2
H6A H 0.459048 0.317148 -0.007203 0.077 Uiso 0.746(10) 1 calc R U P A 2
C7A C 0.3179(17) 0.4674(8) 0.3202(8) 0.0589(17) Uani 0.746(10) 1 d D U P A 2
H7A H 0.298882 0.522429 0.316076 0.071 Uiso 0.746(10) 1 calc R U P A 2
C8A C 0.3078(16) 0.4348(7) 0.4075(8) 0.0576(17) Uani 0.746(10) 1 d D U P A 2
H8A H 0.329842 0.380003 0.413076 0.069 Uiso 0.746(10) 1 calc R U P A 2
C9A C 0.2635(19) 0.4792(8) 0.4985(9) 0.057(2) Uani 0.746(10) 1 d D U P A 2
C10A C 0.206(3) 0.4949(9) 0.6534(9) 0.0589(18) Uani 0.746(10) 1 d D U P A 2
C11A C 0.177(2) 0.4873(8) 0.7539(8) 0.0604(19) Uani 0.746(10) 1 d D U P A 2
H11A H 0.186094 0.437861 0.785738 0.072 Uiso 0.746(10) 1 calc R U P A 2
C12A C 0.134(2) 0.5559(6) 0.8054(9) 0.0610(19) Uani 0.746(10) 1 d D U P A 2
H12A H 0.115805 0.553018 0.873489 0.073 Uiso 0.746(10) 1 calc R U P A 2
C13A C 0.118(2) 0.6287(7) 0.7569(8) 0.0619(19) Uani 0.746(10) 1 d D U P A 2
H13A H 0.082455 0.673718 0.792338 0.074 Uiso 0.746(10) 1 calc R U P A 2
C14A C 0.152(2) 0.6362(8) 0.6569(8) 0.0615(19) Uani 0.746(10) 1 d D U P A 2
H14A H 0.146805 0.686005 0.625637 0.074 Uiso 0.746(10) 1 calc R U P A 2
C15A C 0.194(3) 0.5677(6) 0.6046(10) 0.0590(17) Uani 0.746(10) 1 d D U P A 2
O1A O 0.2516(15) 0.4380(6) 0.5833(7) 0.059(2) Uani 0.746(10) 1 d D . P A 2
N2A N 0.233(2) 0.5549(8) 0.5040(10) 0.052(3) Uani 0.746(10) 1 d D U P A 2

loop_
_atom_site_aniso_label
_atom_site_aniso_U_11
_atom_site_aniso_U_22
_atom_site_aniso_U_33
_atom_site_aniso_U_23
_atom_site_aniso_U_13
_atom_site_aniso_U_12
I1 0.1863(12) 0.0836(7) 0.1018(8) 0.0245(5) 0.0602(7) 0.0141(6)
O2 0.206(15) 0.178(14) 0.195(14) 0.040(11) -0.001(11) -0.019(11)
3 0.206(16) 0.156(12) 0.241(18) 0.000(12) 0.051(13) -0.001(11)
N1 0.079(8) 0.056(6) 0.055(9) -0.009(6) 0.007(7) -0.008(6)
C1 0.100(19) 0.055(11) 0.116(17) -0.019(11) 0.018(19) 0.001(14)
C2 0.060(4) 0.065(4) 0.056(4) -0.005(4) 0.007(4) -0.004(4)
C3 0.060(3) 0.065(3) 0.057(3) -0.005(3) 0.006(3) -0.003(3)
C4 0.065(3) 0.067(4) 0.057(4) -0.006(3) 0.005(3) 0.000(3)
C5 0.068(4) 0.067(4) 0.056(4) -0.006(4) 0.006(3) 0.002(4)
C6 0.069(4) 0.068(5) 0.055(4) -0.007(4) 0.006(4) 0.002(4)
C7 0.056(3) 0.062(4) 0.059(4) -0.006(3) 0.005(3) -0.003(3)
C8 0.054(3) 0.061(4) 0.059(4) -0.007(3) 0.005(3) -0.004(4)
C9 0.054(3) 0.060(4) 0.060(4) -0.008(4) 0.005(3) -0.004(4)
C10 0.058(3) 0.062(4) 0.059(4) -0.011(3) 0.008(3) -0.004(4)
C11 0.059(3) 0.062(4) 0.060(4) -0.011(3) 0.008(3) -0.003(4)
C12 0.060(3) 0.063(4) 0.060(4) -0.011(4) 0.008(3) -0.003(4)
C13 0.061(3) 0.063(4) 0.060(4) -0.011(4) 0.009(3) -0.003(4)
C14 0.060(3) 0.063(4) 0.060(4) -0.011(3) 0.009(3) -0.003(3)
C15 0.058(3) 0.062(4) 0.059(4) -0.010(3) 0.008(3) -0.004(4)
N2 0.056(8) 0.039(9) 0.062(8) -0.003(8) 0.006(7) 0.007(8)
O1 0.10(2) 0.042(19) 0.068(19) -0.002(16) 0.005(15) 0.023(19)
N1A 0.078(6) 0.056(5) 0.055(7) -0.009(4) 0.009(5) -0.008(5)
C1A 0.096(14) 0.055(7) 0.118(15) -0.018(8) 0.019(14) 0.002(9)
C2A 0.061(4) 0.066(4) 0.056(4) -0.004(3) 0.007(3) -0.006(3)
C3A 0.060(3) 0.064(3) 0.057(3) -0.005(3) 0.006(3) -0.003(3)
C4A 0.066(3) 0.067(4) 0.056(4) -0.006(3) 0.005(3) 0.001(3)
C5A 0.069(3) 0.068(4) 0.056(4) -0.006(3) 0.005(3) 0.002(3)
C6A 0.070(4) 0.068(5) 0.055(4) -0.007(4) 0.006(4) 0.001(4)
C7A 0.056(3) 0.061(4) 0.060(3) -0.006(3) 0.005(3) -0.003(3)
C8A 0.053(3) 0.060(4) 0.060(3) -0.008(3) 0.005(3) -0.004(3)
C9A 0.052(4) 0.059(4) 0.060(4) -0.008(4) 0.004(3) -0.004(4)
C10A 0.057(3) 0.061(4) 0.059(4) -0.010(3) 0.008(3) -0.004(3)
C11A 0.060(3) 0.062(4) 0.060(4) -0.011(3) 0.008(3) -0.003(3)
C12A 0.060(3) 0.064(4) 0.060(4) -0.012(3) 0.009(3) -0.003(4)
C13A 0.062(3) 0.064(4) 0.060(4) -0.012(3) 0.008(3) -0.003(3)
C14A 0.061(3) 0.064(4) 0.060(4) -0.011(3) 0.008(3) -0.003(3)
C15A 0.057(3) 0.062(4) 0.059(3) -0.010(3) 0.007(3) -0.004(3)
O1A 0.065(5) 0.052(6) 0.062(6) -0.005(4) 0.012(5) -0.004(5)
N2A 0.058(6) 0.038(8) 0.062(7) -0.004(6) 0.006(5) 0.007(7)

loop_
_atom_type_symbol
_atom_type_description
_atom_type_scat_dispersion_real
_atom_type_scat_dispersion_imag
_atom_type_scat_source
C C 0.0033 0.0016 'International Tables Vol C Tables 4.2.6.8 and 6.1.1.4'
H H 0.0000 0.0000 'International Tables Vol C Tables 4.2.6.8 and 6.1.1.4'
N N 0.0061 0.0033 'International Tables Vol C Tables 4.2.6.8 and 6.1.1.4'
O O 0.0106 0.0060 'International Tables Vol C Tables 4.2.6.8 and 6.1.1.4'
I I -0.4742 1.8119 'International Tables Vol C Tables 4.2.6.8 and 6.1.1.4'

loop_
_geom_angle_atom_site_label_1
_geom_angle_atom_site_label_2
_geom_angle_atom_site_label_3
_geom_angle
_geom_angle_site_symmetry_1
_geom_angle_site_symmetry_3
_geom_angle_publ_flag
C6 N1 C2 123(3) . . ?
C6 N1 C1 132(4) . . ?
C2 N1 C1 104(4) . . ?
N1 C1 H1A 109.5 . . ?
N1 C1 H1B 109.5 . . ?
H1A C1 H1B 109.5 . . ?
N1 C1 H1C 109.5 . . ?
H1A C1 H1C 109.5 . . ?
H1B C1 H1C 109.5 . . ?
N1 C2 C3 118(3) . . ?
N1 C2 H2 120.9 . . ?
C3 C2 H2 120.9 . . ?
C4 C3 C2 120(3) . . ?
C4 C3 C7 120(2) . . ?
C2 C3 C7 119(3) . . ?
C5 C4 C3 120(3) . . ?
C5 C4 H4 120.1 . . ?
C3 C4 H4 120.1 . . ?
C4 C5 C6 120(3) . . ?
C4 C5 H5 120.0 . . ?
C6 C5 H5 120.0 . . ?
N1 C6 C5 119(3) . . ?
N1 C6 H6 120.7 . . ?
C5 C6 H6 120.7 . . ?
C8 C7 C3 124(3) . . ?
C8 C7 H7 118.0 . . ?
C3 C7 H7 118.0 . . ?
C7 C8 C9 120(3) . . ?
C7 C8 H8 119.9 . . ?
C9 C8 H8 119.9 . . ?
N2 C9 O1 115(3) . . ?
N2 C9 C8 127(3) . . ?
O1 C9 C8 117(3) . . ?
C11 C10 C15 130(4) . . ?
C11 C10 N2 123(3) . . ?
C15 C10 N2 107(3) . . ?
C10 C11 C12 111(4) . . ?
C10 C11 H11 124.6 . . ?
C12 C11 H11 124.6 . . ?
C11 C12 C13 124(4) . . ?
C11 C12 H12 118.2 . . ?
C13 C12 H12 118.2 . . ?
C12 C13 C14 121(4) . . ?
C12 C13 H13 119.7 . . ?
C14 C13 H13 119.7 . . ?
C13 C14 C15 120(4) . . ?
C13 C14 H14 120.1 . . ?
C15 C14 H14 120.1 . . ?
C10 C15 C14 114(4) . . ?
C10 C15 O1 107(3) . . ?
C14 C15 O1 138(3) . . ?
C9 N2 C10 105(3) . . ?
C9 O1 C15 105(3) . . ?
C6A N1A C2A 121.2(11) . . ?
C6A N1A C1A 115.6(12) . . ?
C2A N1A C1A 123.1(12) . . ?
N1A C1A H1AA 109.5 . . ?
N1A C1A H1AB 109.5 . . ?
H1AA C1A H1AB 109.5 . . ?
N1A C1A H1AC 109.5 . . ?
H1AA C1A H1AC 109.5 . . ?
H1AB C1A H1AC 109.5 . . ?
N1A C2A C3A 122.8(11) . . ?
N1A C2A H2A 118.6 . . ?
C3A C2A H2A 118.6 . . ?
C2A C3A C4A 115.5(11) . . ?
C2A C3A C7A 122.4(10) . . ?
C4A C3A C7A 122.1(8) . . ?
C5A C4A C3A 122.1(11) . . ?
C5A C4A H4A 119.0 . . ?
C3A C4A H4A 119.0 . . ?
C6A C5A C4A 120.1(12) . . ?
C6A C5A H5A 119.9 . . ?
C4A C5A H5A 119.9 . . ?
N1A C6A C5A 118.2(11) . . ?
N1A C6A H6A 120.9 . . ?
C5A C6A H6A 120.9 . . ?
C8A C7A C3A 126.0(12) . . ?
C8A C7A H7A 117.0 . . ?
C3A C7A H7A 117.0 . . ?
C7A C8A C9A 124.1(12) . . ?
C7A C8A H8A 118.0 . . ?
C9A C8A H8A 118.0 . . ?
N2A C9A O1A 116.0(10) . . ?
N2A C9A C8A 125.8(13) . . ?
O1A C9A C8A 118.1(11) . . ?
C11A C10A C15A 122.3(15) . . ?
C11A C10A O1A 130.7(11) . . ?
C15A C10A O1A 106.9(10) . . ?
C12A C11A C10A 117.5(13) . . ?
C12A C11A H11A 121.2 . . ?
C10A C11A H11A 121.2 . . ?
C11A C12A C13A 120.6(12) . . ?
C11A C12A H12A 119.7 . . ?
C13A C12A H12A 119.7 . . ?
C12A C13A C14A 121.5(12) . . ?
C12A C13A H13A 119.2 . . ?
C14A C13A H13A 119.2 . . ?
C13A C14A C15A 118.1(13) . . ?
C13A C14A H14A 120.9 . . ?
C15A C14A H14A 120.9 . . ?
C10A C15A C14A 119.8(14) . . ?
C10A C15A N2A 108.1(10) . . ?
C14A C15A N2A 132.1(11) . . ?
C9A O1A C10A 104.6(9) . . ?
C9A N2A C15A 104.3(11) . . ?

loop_
_geom_bond_atom_site_label_1
_geom_bond_atom_site_label_2
_geom_bond_distance
_geom_bond_site_symmetry_2
_geom_bond_publ_flag
N1 C6 1.348(10) . ?
N1 C2 1.349(10) . ?
N1 C1 1.514(15) . ?
C1 H1A 0.9600 . ?
C1 H1B 0.9600 . ?
C1 H1C 0.9600 . ?
C2 C3 1.374(8) . ?
C2 H2 0.9300 . ?
C3 C4 1.374(8) . ?
C3 C7 1.476(11) . ?
C4 C5 1.373(8) . ?
C4 H4 0.9300 . ?
C5 C6 1.374(8) . ?
C5 H5 0.9300 . ?
C6 H6 0.9300 . ?
C7 C8 1.295(16) . ?
C7 H7 0.9300 . ?
C8 C9 1.475(11) . ?
C8 H8 0.9300 . ?
C9 N2 1.283(18) . ?
C9 O1 1.334(16) . ?
C10 C11 1.380(7) . ?
C10 C15 1.381(7) . ?
C10 N2 1.405(19) . ?
C11 C12 1.380(7) . ?
C11 H11 0.9300 . ?
C12 C13 1.381(7) . ?
C12 H12 0.9300 . ?
C13 C14 1.381(7) . ?
C13 H13 0.9300 . ?
C14 C15 1.382(7) . ?
C14 H14 0.9300 . ?
C15 O1 1.386(17) . ?
N1A C6A 1.347(9) . ?
N1A C2A 1.350(9) . ?
N1A C1A 1.513(14) . ?
C1A H1AA 0.9600 . ?
C1A H1AB 0.9600 . ?
C1A H1AC 0.9600 . ?
C2A C3A 1.374(7) . ?
C2A H2A 0.9300 . ?
C3A C4A 1.375(7) . ?
C3A C7A 1.475(10) . ?
C4A C5A 1.374(7) . ?
C4A H4A 0.9300 . ?
C5A C6A 1.373(7) . ?
C5A H5A 0.9300 . ?
C6A H6A 0.9300 . ?
C7A C8A 1.296(15) . ?
C7A H7A 0.9300 . ?
C8A C9A 1.476(10) . ?
C8A H8A 0.9300 . ?
C9A N2A 1.284(17) . ?
C9A O1A 1.335(14) . ?
C10A C11A 1.380(6) . ?
C10A C15A 1.381(6) . ?
C10A O1A 1.385(16) . ?
C11A C12A 1.378(6) . ?
C11A H11A 0.9300 . ?
C12A C13A 1.381(6) . ?
C12A H12A 0.9300 . ?
C13A C14A 1.381(6) . ?
C13A H13A 0.9300 . ?
C14A C15A 1.383(6) . ?
C14A H14A 0.9300 . ?
C15A N2A 1.406(17) . ?

loop_
_geom_torsion_atom_site_label_1
_geom_torsion_atom_site_label_2
_geom_torsion_atom_site_label_3
_geom_torsion_atom_site_label_4
_geom_torsion
_geom_torsion_site_symmetry_1
_geom_torsion_site_symmetry_2
_geom_torsion_site_symmetry_3
_geom_torsion_site_symmetry_4
_geom_torsion_publ_flag
C6 N1 C2 C3 0.00(3) . . . . ?
C1 N1 C2 C3 -174(2) . . . . ?
N1 C2 C3 C4 0.00(3) . . . . ?
N1 C2 C3 C7 174.7(19) . . . . ?
C2 C3 C4 C5 0.00(7) . . . . ?
C7 C3 C4 C5 -174.6(19) . . . . ?
C3 C4 C5 C6 0.00(9) . . . . ?
C2 N1 C6 C5 0.00(7) . . . . ?
C1 N1 C6 C5 173(3) . . . . ?
C4 C5 C6 N1 0.00(9) . . . . ?
C4 C3 C7 C8 -7(4) . . . . ?
C2 C3 C7 C8 179(3) . . . . ?
C3 C7 C8 C9 178(3) . . . . ?
C7 C8 C9 N2 -2(7) . . . . ?
C7 C8 C9 O1 -179(5) . . . . ?
C15 C10 C11 C12 -1(9) . . . . ?
N2 C10 C11 C12 178(6) . . . . ?
C10 C11 C12 C13 2(7) . . . . ?
C11 C12 C13 C14 2(7) . . . . ?
C12 C13 C14 C15 -7(7) . . . . ?
C11 C10 C15 C14 -4(10) . . . . ?
N2 C10 C15 C14 177(5) . . . . ?
C11 C10 C15 O1 -177(7) . . . . ?
N2 C10 C15 O1 5(7) . . . . ?
C13 C14 C15 C10 8(8) . . . . ?
C13 C14 C15 O1 178(6) . . . . ?
O1 C9 N2 C10 0(7) . . . . ?
C8 C9 N2 C10 -177(5) . . . . ?
C11 C10 N2 C9 179(6) . . . . ?
C15 C10 N2 C9 -3(7) . . . . ?
N2 C9 O1 C15 3(7) . . . . ?
C8 C9 O1 C15 -180(4) . . . . ?
C10 C15 O1 C9 -5(7) . . . . ?
C14 C15 O1 C9 -175(7) . . . . ?
C6A N1A C2A C3A 0.00(3) . . . . ?
C1A N1A C2A C3A 175.7(10) . . . . ?
N1A C2A C3A C4A 0.00(3) . . . . ?
N1A C2A C3A C7A -179.6(8) . . . . ?
C2A C3A C4A C5A 0.01(7) . . . . ?
C7A C3A C4A C5A 179.6(8) . . . . ?
C3A C4A C5A C6A -0.01(10) . . . . ?
C2A N1A C6A C5A 0.00(7) . . . . ?
C1A N1A C6A C5A -176.0(9) . . . . ?
C4A C5A C6A N1A 0.00(10) . . . . ?
C2A C3A C7A C8A -14.8(15) . . . . ?
C4A C3A C7A C8A 165.6(10) . . . . ?
C3A C7A C8A C9A -178.3(11) . . . . ?
C7A C8A C9A N2A -1(2) . . . . ?
C7A C8A C9A O1A 177.9(12) . . . . ?
C15A C10A C11A C12A 0(3) . . . . ?
O1A C10A C11A C12A 179(2) . . . . ?
C10A C11A C12A C13A 1(2) . . . . ?
C11A C12A C13A C14A -3(2) . . . . ?
C12A C13A C14A C15A 3(2) . . . . ?
C11A C10A C15A C14A 0(3) . . . . ?
O1A C10A C15A C14A -179.4(18) . . . . ?
C11A C10A C15A N2A 179(2) . . . . ?
O1A C10A C15A N2A 0(2) . . . . ?
C13A C14A C15A C10A -2(3) . . . . ?
C13A C14A C15A N2A 179.0(19) . . . . ?
N2A C9A O1A C10A 0.4(19) . . . . ?
C8A C9A O1A C10A -178.9(15) . . . . ?
C11A C10A O1A C9A -179(2) . . . . ?
C15A C10A O1A C9A 0(2) . . . . ?
O1A C9A N2A C15A -0.4(19) . . . . ?
C8A C9A N2A C15A 178.9(14) . . . . ?
C10A C15A N2A C9A 0(2) . . . . ?
C14A C15A N2A C9A 179(2) . . . . ?
